data_7113385
loop_
_publ_author_name
'Grundy, Joanna'
'Coles, Martyn P.'
'Avent, Anthony G.'
'Hitchcock, Peter B.'

_publ_section_title
;
 Self-organisation in P-substituted guanidines leading to solution-state
 isomerisation.
;
_journal_issue 21
_journal_name_full 'Chemical communications (Cambridge, England)'
_journal_page_first 2410
_journal_page_last 2411
_journal_paper_doi 10.1039/b410041g
_journal_year 2004
_chemical_compound_source 'synthesis as described'
_chemical_formula_moiety 'C25 H33 N2 P1 Se1'
_chemical_formula_sum 'C25 H33 N2 P Se'
_chemical_formula_weight 471.46
_chemical_name_common (SePPh2C(NHC6H11)(NC6H11))
_chemical_name_systematic
;
?
;
_space_group_IT_number 2
_symmetry_cell_setting triclinic
_symmetry_Int_Tables_number 2
_symmetry_space_group_name_Hall '-P 1'
_symmetry_space_group_name_H-M 'P -1'
_atom_sites_solution_hydrogens geom
_atom_sites_solution_primary direct
_atom_sites_solution_secondary difmap
_audit_conform_dict_location ftp://ftp.iucr.org/pub/cif_core.dic
_audit_conform_dict_name cif_core.dic
_audit_conform_dict_version 2.2
_audit_creation_date 2002-10-29T10:28:23-00:00
_audit_creation_method 'WinGX routine CIF_UPDATE'
_cell_angle_alpha 82.172(1)
_cell_angle_beta 82.934(1)
_cell_angle_gamma 69.345(1)
_cell_formula_units_Z 2
_cell_length_a 8.8687(1)
_cell_length_b 9.6892(1)
_cell_length_c 14.9910(2)
_cell_measurement_reflns_used 8908
_cell_measurement_temperature 223(2)
_cell_measurement_theta_max 27.878
_cell_measurement_theta_min 3.705
_cell_measurement_wavelength 0.71073
_cell_volume 1190.24(3)
_computing_cell_refinement 'HKL Scalepack (Otwinowski & Minor 1997)'
_computing_data_collection 'Collect (Nonius BV, 1997-2000)'
_computing_data_reduction 'HKL Denzo and Scalepack (Otwinowski & Minor 1997)'
_computing_molecular_graphics 'Ortep-3 for Windows (Farrugia, 1997)'
_computing_publication_material 'WinGX publication routines (Farrugia, 1999)'
_computing_structure_refinement 'SHELXL-97 (Sheldrick, 1997)'
_computing_structure_solution 'SHELXS-97 (Sheldrick, 1997)'
_diffrn_ambient_temperature 173(2)
_diffrn_measured_fraction_theta_full 0.987
_diffrn_measured_fraction_theta_max 0.987
_diffrn_measurement_device '95mm CCD camera on \k-goniostat'
_diffrn_measurement_device_type KappaCCD
_diffrn_measurement_method CCD
_diffrn_radiation_monochromator graphite
_diffrn_radiation_probe x-ray
_diffrn_radiation_type MoK\a
_diffrn_radiation_wavelength 0.71073
_diffrn_reflns_av_R_equivalents 0.0295
_diffrn_reflns_av_unetI/netI 0.0281
_diffrn_reflns_limit_h_max 11
_diffrn_reflns_limit_h_min -11
_diffrn_reflns_limit_k_max 12
_diffrn_reflns_limit_k_min -12
_diffrn_reflns_limit_l_max 19
_diffrn_reflns_limit_l_min -18
_diffrn_reflns_number 15459
_diffrn_reflns_theta_full 27.88
_diffrn_reflns_theta_max 27.88
_diffrn_reflns_theta_min 3.73
_exptl_absorpt_coefficient_mu 1.658
_exptl_absorpt_correction_T_max 0.6174
_exptl_absorpt_correction_T_min 0.5757
_exptl_absorpt_correction_type multi-scan
_exptl_absorpt_process_details
;
[c.f. r.h. blessing, acta cryst. (1995), a51, 33-38]
;
_exptl_crystal_colour colourless
_exptl_crystal_density_diffrn 1.316
_exptl_crystal_density_method 'not measured'
_exptl_crystal_description prism
_exptl_crystal_F_000 492
_exptl_crystal_size_max 0.3
_exptl_crystal_size_mid 0.3
_exptl_crystal_size_min 0.3
_refine_diff_density_max 0.339
_refine_diff_density_min -0.317
_refine_diff_density_rms 0.041
_refine_ls_extinction_method none
_refine_ls_goodness_of_fit_ref 1.04
_refine_ls_hydrogen_treatment 'H on N1 refined; others riding'
_refine_ls_matrix_type full
_refine_ls_number_parameters 266
_refine_ls_number_reflns 5599
_refine_ls_number_restraints 0
_refine_ls_restrained_S_all 1.04
_refine_ls_R_factor_all 0.0298
_refine_ls_R_factor_gt 0.0253
_refine_ls_shift/su_max 0
_refine_ls_shift/su_mean 0
_refine_ls_structure_factor_coef Fsqd
_refine_ls_weighting_details 'calc w=1/[\s^2^(Fo^2^)+(0.0117P)^2^+0.5539P] where P=(Fo^2^+2Fc^2^)/3'
_refine_ls_weighting_scheme calc
_refine_ls_wR_factor_gt 0.0564
_refine_ls_wR_factor_ref 0.0585
_reflns_number_gt 5129
_reflns_number_total 5599
_reflns_threshold_expression >2sigma(I)
_cod_data_source_file b410041g.txt
_cod_data_source_block (4)-oct2302
_cod_original_cell_volume 1190.24(2)
_cod_original_sg_symbol_H-M P-1
_cod_database_code 7113385

loop_
_symmetry_equiv_pos_as_xyz
'x, y, z'
'-x, -y, -z'

loop_
_atom_site_label
_atom_site_type_symbol
_atom_site_fract_x
_atom_site_fract_y
_atom_site_fract_z
_atom_site_U_iso_or_equiv
_atom_site_adp_type
_atom_site_occupancy
_atom_site_symmetry_multiplicity
_atom_site_calc_flag
_atom_site_refinement_flags
Se Se 0.783792(19) 0.194685(17) 0.013983(9) 0.03287(5) Uani 1 1 d .
P P 0.64215(4) 0.25314(4) 0.13653(2) 0.02308(8) Uani 1 1 d .
N1 N 0.85804(16) 0.00551(14) 0.21116(8) 0.0317(3) Uani 1 1 d .
H1 H 0.898(2) 0.0149(19) 0.1567(13) 0.036(5) Uiso 1 1 d .
N2 N 0.63929(15) 0.09751(14) 0.31211(8) 0.0317(3) Uani 1 1 d .
C1 C 0.71125(17) 0.10683(15) 0.23339(9) 0.0269(3) Uani 1 1 d .
C2 C 0.95887(17) -0.09624(15) 0.27885(9) 0.0283(3) Uani 1 1 d .
H2 H 0.8943 -0.1523 0.3167 0.034 Uiso 1 1 calc R
C3 C 1.01413(19) -0.01294(17) 0.34032(10) 0.0337(3) Uani 1 1 d .
H3B H 1.0719 0.0483 0.3031 0.04 Uiso 1 1 calc R
H3A H 0.9184 0.0543 0.373 0.04 Uiso 1 1 calc R
C4 C 1.12535(19) -0.11943(18) 0.40840(10) 0.0363(3) Uani 1 1 d .
H4B H 1.163 -0.0624 0.4453 0.044 Uiso 1 1 calc R
H4A H 1.0646 -0.174 0.4495 0.044 Uiso 1 1 calc R
C5 C 1.2701(2) -0.22888(19) 0.36099(12) 0.0412(4) Uani 1 1 d .
H5B H 1.337 -0.3006 0.4065 0.049 Uiso 1 1 calc R
H5A H 1.3373 -0.1752 0.3249 0.049 Uiso 1 1 calc R
C6 C 1.2162(2) -0.31170(19) 0.29941(12) 0.0466(4) Uani 1 1 d .
H6B H 1.1593 -0.3739 0.3365 0.056 Uiso 1 1 calc R
H6A H 1.3124 -0.3782 0.2666 0.056 Uiso 1 1 calc R
C7 C 1.1041(2) -0.20599(18) 0.23129(11) 0.0392(4) Uani 1 1 d .
H7B H 1.1643 -0.1513 0.1898 0.047 Uiso 1 1 calc R
H7A H 1.0666 -0.2636 0.1948 0.047 Uiso 1 1 calc R
C8 C 0.49075(17) 0.21006(16) 0.34404(9) 0.0288(3) Uani 1 1 d .
H8 H 0.4667 0.3012 0.3003 0.035 Uiso 1 1 calc R
C9 C 0.51869(19) 0.24610(19) 0.43560(10) 0.0375(3) Uani 1 1 d .
H9B H 0.5557 0.1531 0.4761 0.045 Uiso 1 1 calc R
H9A H 0.6053 0.2901 0.4271 0.045 Uiso 1 1 calc R
C10 C 0.3665(2) 0.3534(2) 0.48022(11) 0.0438(4) Uani 1 1 d .
H10B H 0.3884 0.368 0.5408 0.053 Uiso 1 1 calc R
H10A H 0.3365 0.4507 0.4435 0.053 Uiso 1 1 calc R
C11 C 0.2267(2) 0.2946(2) 0.48931(12) 0.0500(5) Uani 1 1 d .
H11B H 0.1276 0.3689 0.5146 0.06 Uiso 1 1 calc R
H11A H 0.2516 0.2029 0.5315 0.06 Uiso 1 1 calc R
C12 C 0.1972(2) 0.2616(2) 0.39772(12) 0.0432(4) Uani 1 1 d .
H12B H 0.163 0.3549 0.3573 0.052 Uiso 1 1 calc R
H12A H 0.1089 0.2198 0.4054 0.052 Uiso 1 1 calc R
C13 C 0.34959(19) 0.15204(18) 0.35467(11) 0.0371(3) Uani 1 1 d .
H13B H 0.3788 0.0561 0.3928 0.045 Uiso 1 1 calc R
H13A H 0.328 0.1348 0.2946 0.045 Uiso 1 1 calc R
C14 C 0.43392(17) 0.27398(16) 0.12571(9) 0.0272(3) Uani 1 1 d .
C15 C 0.4059(2) 0.15120(19) 0.10220(12) 0.0420(4) Uani 1 1 d .
H15 H 0.493 0.0605 0.0961 0.05 Uiso 1 1 calc R
C16 C 0.2505(3) 0.1619(2) 0.08780(14) 0.0546(5) Uani 1 1 d .
H16 H 0.231 0.078 0.0726 0.065 Uiso 1 1 calc R
C17 C 0.1243(2) 0.2939(3) 0.09540(14) 0.0591(5) Uani 1 1 d .
H17 H 0.0182 0.3009 0.0849 0.071 Uiso 1 1 calc R
C18 C 0.1513(2) 0.4147(2) 0.11798(15) 0.0544(5) Uani 1 1 d .
H18 H 0.0638 0.5054 0.1229 0.065 Uiso 1 1 calc R
C19 C 0.30584(19) 0.40556(19) 0.13377(11) 0.0372(3) Uani 1 1 d .
H19 H 0.3236 0.4896 0.1501 0.045 Uiso 1 1 calc R
C20 C 0.65460(16) 0.42041(15) 0.17156(9) 0.0254(3) Uani 1 1 d .
C21 C 0.73261(19) 0.41600(18) 0.24749(10) 0.0338(3) Uani 1 1 d .
H21 H 0.7739 0.3254 0.2845 0.041 Uiso 1 1 calc R
C22 C 0.7500(2) 0.5444(2) 0.26916(12) 0.0438(4) Uani 1 1 d .
H22 H 0.804 0.5411 0.3208 0.053 Uiso 1 1 calc R
C23 C 0.6896(2) 0.6762(2) 0.21618(13) 0.0490(4) Uani 1 1 d .
H23 H 0.7003 0.7639 0.2318 0.059 Uiso 1 1 calc R
C24 C 0.6132(3) 0.68096(19) 0.14032(13) 0.0486(4) Uani 1 1 d .
H24 H 0.5714 0.7721 0.1039 0.058 Uiso 1 1 calc R
C25 C 0.5974(2) 0.55350(17) 0.11708(11) 0.0372(3) Uani 1 1 d .
H25 H 0.5475 0.5568 0.0639 0.045 Uiso 1 1 calc R

loop_
_atom_site_aniso_label
_atom_site_aniso_U_11
_atom_site_aniso_U_22
_atom_site_aniso_U_33
_atom_site_aniso_U_23
_atom_site_aniso_U_13
_atom_site_aniso_U_12
Se 0.03673(9) 0.04019(9) 0.02207(8) -0.00870(6) 0.00155(6) -0.01288(7)
P 0.02622(17) 0.02503(17) 0.01961(16) -0.00362(12) -0.00250(13) -0.01002(14)
N1 0.0337(7) 0.0334(7) 0.0211(6) -0.0025(5) -0.0020(5) -0.0031(5)
N2 0.0322(6) 0.0326(6) 0.0259(6) 0.0008(5) -0.0005(5) -0.0077(5)
C1 0.0300(7) 0.0263(7) 0.0246(6) -0.0023(5) -0.0047(5) -0.0092(6)
C2 0.0313(7) 0.0278(7) 0.0237(6) -0.0024(5) -0.0037(5) -0.0071(6)
C3 0.0351(8) 0.0320(8) 0.0322(7) -0.0095(6) -0.0042(6) -0.0063(6)
C4 0.0366(8) 0.0416(9) 0.0309(8) -0.0083(6) -0.0064(6) -0.0106(7)
C5 0.0354(8) 0.0414(9) 0.0425(9) -0.0090(7) -0.0106(7) -0.0036(7)
C6 0.0495(10) 0.0350(8) 0.0464(10) -0.0141(7) -0.0168(8) 0.0046(7)
C7 0.0432(9) 0.0355(8) 0.0309(8) -0.0118(6) -0.0070(7) 0.0008(7)
C8 0.0300(7) 0.0315(7) 0.0223(6) 0.0014(5) 0.0002(5) -0.0096(6)
C9 0.0347(8) 0.0495(9) 0.0246(7) -0.0032(6) -0.0024(6) -0.0099(7)
C10 0.0432(9) 0.0530(10) 0.0311(8) -0.0119(7) -0.0028(7) -0.0087(8)
C11 0.0403(9) 0.0615(12) 0.0401(9) -0.0100(8) 0.0110(8) -0.0104(9)
C12 0.0328(8) 0.0493(10) 0.0484(10) -0.0065(8) 0.0046(7) -0.0173(7)
C13 0.0379(8) 0.0381(8) 0.0367(8) -0.0031(6) 0.0047(7) -0.0175(7)
C14 0.0304(7) 0.0333(7) 0.0225(6) -0.0027(5) -0.0041(5) -0.0161(6)
C15 0.0489(10) 0.0388(9) 0.0477(9) -0.0077(7) -0.0044(8) -0.0252(8)
C16 0.0624(12) 0.0707(13) 0.0542(11) -0.0156(10) -0.0019(9) -0.0493(11)
C17 0.0388(10) 0.0948(17) 0.0598(12) -0.0192(11) -0.0034(9) -0.0388(11)
C18 0.0290(8) 0.0690(13) 0.0662(13) -0.0192(10) -0.0050(8) -0.0130(9)
C19 0.0303(8) 0.0420(9) 0.0427(9) -0.0130(7) -0.0037(6) -0.0129(7)
C20 0.0271(7) 0.0290(7) 0.0235(6) -0.0067(5) 0.0009(5) -0.0132(5)
C21 0.0359(8) 0.0399(8) 0.0301(7) -0.0064(6) -0.0063(6) -0.0161(7)
C22 0.0470(10) 0.0571(11) 0.0399(9) -0.0193(8) -0.0049(7) -0.0275(8)
C23 0.0581(11) 0.0440(10) 0.0582(11) -0.0200(8) 0.0026(9) -0.0308(9)
C24 0.0665(12) 0.0324(9) 0.0529(11) -0.0024(7) -0.0066(9) -0.0243(8)
C25 0.0509(9) 0.0331(8) 0.0324(8) -0.0012(6) -0.0080(7) -0.0197(7)

loop_
_atom_type_symbol
_atom_type_description
_atom_type_scat_dispersion_real
_atom_type_scat_dispersion_imag
_atom_type_scat_source
C C 0.0033 0.0016 'International Tables Vol C Tables 4.2.6.8 and 6.1.1.4'
H H 0 0 'International Tables Vol C Tables 4.2.6.8 and 6.1.1.4'
N N 0.0061 0.0033 'International Tables Vol C Tables 4.2.6.8 and 6.1.1.4'
P P 0.1023 0.0942 'International Tables Vol C Tables 4.2.6.8 and 6.1.1.4'
Se Se -0.0929 2.2259 'International Tables Vol C Tables 4.2.6.8 and 6.1.1.4'

loop_
_geom_angle_atom_site_label_1
_geom_angle_atom_site_label_2
_geom_angle_atom_site_label_3
_geom_angle
C14 P C20 110.55(6)
C14 P C1 106.32(6)
C20 P C1 105.19(6)
C14 P Se 110.19(5)
C20 P Se 111.98(4)
C1 P Se 112.37(4)
C1 N1 C2 122.49(12)
C1 N2 C8 124.06(12)
N2 C1 N1 120.95(13)
N2 C1 P 127.96(11)
N1 C1 P 111.07(10)
N1 C2 C7 109.06(11)
N1 C2 C3 111.36(12)
C7 C2 C3 110.39(13)
C4 C3 C2 111.41(12)
C5 C4 C3 110.96(13)
C4 C5 C6 110.73(14)
C5 C6 C7 111.81(14)
C2 C7 C6 110.95(13)
N2 C8 C13 110.49(12)
N2 C8 C9 107.28(12)
C13 C8 C9 109.89(12)
C10 C9 C8 112.41(13)
C11 C10 C9 111.00(15)
C10 C11 C12 110.63(14)
C11 C12 C13 111.07(15)
C8 C13 C12 111.26(13)
C19 C14 C15 119.37(14)
C19 C14 P 123.80(11)
C15 C14 P 116.70(12)
C16 C15 C14 119.78(17)
C17 C16 C15 120.28(17)
C18 C17 C16 120.15(17)
C17 C18 C19 120.41(18)
C14 C19 C18 120.00(16)
C21 C20 C25 119.31(13)
C21 C20 P 121.21(11)
C25 C20 P 119.24(11)
C22 C21 C20 119.92(15)
C23 C22 C21 120.34(16)
C22 C23 C24 120.00(15)
C23 C24 C25 120.29(17)
C24 C25 C20 120.11(15)

loop_
_geom_bond_atom_site_label_1
_geom_bond_atom_site_label_2
_geom_bond_distance
Se P 2.1183(4)
P C14 1.8108(14)
P C20 1.8131(14)
P C1 1.8811(14)
N1 C1 1.3602(18)
N1 C2 1.4595(18)
N2 C1 1.2785(18)
N2 C8 1.4585(18)
C2 C7 1.521(2)
C2 C3 1.528(2)
C3 C4 1.524(2)
C4 C5 1.516(2)
C5 C6 1.519(2)
C6 C7 1.525(2)
C8 C13 1.527(2)
C8 C9 1.531(2)
C9 C10 1.525(2)
C10 C11 1.522(3)
C11 C12 1.524(3)
C12 C13 1.526(2)
C14 C19 1.384(2)
C14 C15 1.395(2)
C15 C16 1.386(3)
C16 C17 1.378(3)
C17 C18 1.366(3)
C18 C19 1.390(2)
C20 C21 1.391(2)
C20 C25 1.393(2)
C21 C22 1.391(2)
C22 C23 1.376(3)
C23 C24 1.381(3)
C24 C25 1.385(2)
